data_2220324
loop_
_publ_author_name
'Wang, Juxian'
'Liu, Mingliang'
'Cao, Jue'
'Wang, Yucheng'

_publ_section_title
;
 <i>tert</i>-Butyl
 4-carbamoyl-3-methoxyimino-4-methylpiperidine-1-carboxylate
;
_journal_coeditor_code RZ2260
_journal_issue 12
_journal_name_full 'Acta Crystallographica Section E'
_journal_page_first o2294
_journal_paper_doi 10.1107/S1600536808036106
_journal_volume 64
_journal_year 2008
_chemical_formula_iupac 'C13 H23 N3 O4'
_chemical_formula_moiety 'C13 H23 N3 O4'
_chemical_formula_sum 'C13 H23 N3 O4'
_chemical_formula_weight 285.34
_chemical_name_systematic
;
<i>tert</i>-Butyl 4-carbamoyl-3-methoxyimino-4-methylpiperidine-1-carboxylate
;
_space_group_IT_number 88
_symmetry_cell_setting tetragonal
_symmetry_space_group_name_Hall '-I 4ad'
_symmetry_space_group_name_H-M 'I 41/a :2'
_atom_sites_solution_hydrogens geom
_atom_sites_solution_primary direct
_atom_sites_solution_secondary difmap
_audit_creation_method SHELXL-97
_cell_angle_alpha 90.00
_cell_angle_beta 90.00
_cell_angle_gamma 90.00
_cell_formula_units_Z 16
_cell_length_a 22.813(2)
_cell_length_b 22.813(2)
_cell_length_c 12.0742(16)
_cell_measurement_reflns_used 3595
_cell_measurement_temperature 293(2)
_cell_measurement_theta_max 22.61
_cell_measurement_theta_min 2.52
_cell_volume 6283.8(11)
_computing_cell_refinement 'SAINT (Bruker, 1999)'
_computing_data_collection 'SMART (Bruker, 1998)'
_computing_data_reduction 'SAINT (Bruker, 1999)'
_computing_molecular_graphics 'SHELXTL (Sheldrick, 2008)'
_computing_publication_material 'SHELXTL (Sheldrick, 2008)'
_computing_structure_refinement 'SHELXL97 (Sheldrick, 2008)'
_computing_structure_solution 'SHELXS97 (Sheldrick, 2008)'
_diffrn_ambient_temperature 293(2)
_diffrn_measured_fraction_theta_full 0.997
_diffrn_measured_fraction_theta_max 0.997
_diffrn_measurement_device_type 'Bruker SMART APEX CCD'
_diffrn_measurement_method '\f and \w scans'
_diffrn_radiation_monochromator graphite
_diffrn_radiation_source 'fine-focus sealed tube'
_diffrn_radiation_type MoK\a
_diffrn_radiation_wavelength 0.71073
_diffrn_reflns_av_R_equivalents 0.0491
_diffrn_reflns_av_sigmaI/netI 0.0373
_diffrn_reflns_limit_h_max 27
_diffrn_reflns_limit_h_min -27
_diffrn_reflns_limit_k_max 18
_diffrn_reflns_limit_k_min -27
_diffrn_reflns_limit_l_max 14
_diffrn_reflns_limit_l_min -14
_diffrn_reflns_number 16003
_diffrn_reflns_theta_full 25.01
_diffrn_reflns_theta_max 25.01
_diffrn_reflns_theta_min 1.79
_exptl_absorpt_coefficient_mu 0.090
_exptl_absorpt_correction_T_max 0.963
_exptl_absorpt_correction_T_min 0.957
_exptl_absorpt_correction_type multi-scan
_exptl_absorpt_process_details '(SADABS; Sheldrick, 1996)'
_exptl_crystal_colour colorless
_exptl_crystal_density_diffrn 1.206
_exptl_crystal_density_method 'not measured'
_exptl_crystal_description block
_exptl_crystal_F_000 2464
_exptl_crystal_size_max 0.48
_exptl_crystal_size_mid 0.46
_exptl_crystal_size_min 0.45
_refine_diff_density_max 0.190
_refine_diff_density_min -0.122
_refine_ls_extinction_method none
_refine_ls_goodness_of_fit_ref 1.009
_refine_ls_hydrogen_treatment constr
_refine_ls_matrix_type full
_refine_ls_number_parameters 181
_refine_ls_number_reflns 2763
_refine_ls_number_restraints 0
_refine_ls_restrained_S_all 1.009
_refine_ls_R_factor_all 0.0685
_refine_ls_R_factor_gt 0.0393
_refine_ls_shift/su_max 0.000
_refine_ls_shift/su_mean 0.000
_refine_ls_structure_factor_coef Fsqd
_refine_ls_weighting_details 'calc w=1/[\s^2^(Fo^2^)+(0.0607P)^2^] where P=(Fo^2^+2Fc^2^)/3'
_refine_ls_weighting_scheme calc
_refine_ls_wR_factor_gt 0.1004
_refine_ls_wR_factor_ref 0.1128
_reflns_number_gt 1794
_reflns_number_total 2763
_reflns_threshold_expression I>2\s(I)
_cod_data_source_file rz2260.cif
_cod_data_source_block I
_cod_original_sg_symbol_H-M 'I 41/a'
_cod_database_code 2220324
_cod_database_fobs_code 2220324

loop_
_symmetry_equiv_pos_as_xyz
'x, y, z'
'-x+1/2, -y, z+1/2'
'-y+3/4, x+1/4, z+1/4'
'y+3/4, -x+3/4, z+3/4'
'x+1/2, y+1/2, z+1/2'
'-x+1, -y+1/2, z+1'
'-y+5/4, x+3/4, z+3/4'
'y+5/4, -x+5/4, z+5/4'
'-x, -y, -z'
'x-1/2, y, -z-1/2'
'y-3/4, -x-1/4, -z-1/4'
'-y-3/4, x-3/4, -z-3/4'
'-x+1/2, -y+1/2, -z+1/2'
'x, y+1/2, -z'
'y-1/4, -x+1/4, -z+1/4'
'-y-1/4, x-1/4, -z-1/4'

loop_
_atom_site_type_symbol
_atom_site_label
_atom_site_fract_x
_atom_site_fract_y
_atom_site_fract_z
_atom_site_U_iso_or_equiv
_atom_site_adp_type
_atom_site_calc_flag
_atom_site_refinement_flags
_atom_site_occupancy
N N1 0.38925(6) 0.53733(7) 0.27764(13) 0.0504(4) Uani d . 1
N N2 0.29390(6) 0.58484(6) 0.05570(12) 0.0430(4) Uani d . 1
N N3 0.41951(6) 0.51996(6) -0.00791(13) 0.0484(4) Uani d . 1
H H3A 0.4432 0.4941 -0.0342 0.058 Uiso calc R 1
H H3B 0.3830 0.5189 -0.0253 0.058 Uiso calc R 1
O O1 0.46173(5) 0.48101(5) 0.33671(11) 0.0554(4) Uani d . 1
O O2 0.37946(6) 0.43856(6) 0.26866(13) 0.0694(4) Uani d . 1
O O3 0.24359(5) 0.55589(5) 0.09853(10) 0.0501(4) Uani d . 1
O O4 0.49117(5) 0.56448(5) 0.08658(12) 0.0570(4) Uani d . 1
C C1 0.33172(8) 0.54686(10) 0.23109(17) 0.0558(5) Uani d . 1
H H1A 0.3080 0.5692 0.2828 0.067 Uiso calc R 1
H H1B 0.3126 0.5094 0.2189 0.067 Uiso calc R 1
C C2 0.33613(7) 0.57937(7) 0.12372(14) 0.0400(4) Uani d . 1
C C3 0.39477(7) 0.60751(7) 0.09840(14) 0.0405(4) Uani d . 1
C C4 0.41585(8) 0.63467(8) 0.20750(15) 0.0502(5) Uani d . 1
H H4A 0.4531 0.6541 0.1949 0.060 Uiso calc R 1
H H4B 0.3879 0.6642 0.2309 0.060 Uiso calc R 1
C C5 0.42325(9) 0.58985(8) 0.30031(16) 0.0558(5) Uani d . 1
H H5A 0.4643 0.5796 0.3074 0.067 Uiso calc R 1
H H5B 0.4105 0.6069 0.3698 0.067 Uiso calc R 1
C C6 0.40799(8) 0.48163(10) 0.29224(16) 0.0503(5) Uani d . 1
C C7 0.49544(8) 0.42673(9) 0.34839(16) 0.0544(5) Uani d . 1
C C8 0.50169(11) 0.39737(11) 0.2370(2) 0.0890(8) Uani d . 1
H H8A 0.4643 0.3824 0.2138 0.134 Uiso calc R 1
H H8B 0.5292 0.3657 0.2426 0.134 Uiso calc R 1
H H8C 0.5155 0.4254 0.1837 0.134 Uiso calc R 1
C C9 0.55329(9) 0.44949(10) 0.3911(2) 0.0709(6) Uani d . 1
H H9A 0.5703 0.4754 0.3372 0.106 Uiso calc R 1
H H9B 0.5794 0.4172 0.4041 0.106 Uiso calc R 1
H H9C 0.5471 0.4704 0.4590 0.106 Uiso calc R 1
C C10 0.46678(10) 0.38805(11) 0.4341(2) 0.0861(8) Uani d . 1
H H10A 0.4619 0.4096 0.5017 0.129 Uiso calc R 1
H H10B 0.4910 0.3544 0.4475 0.129 Uiso calc R 1
H H10C 0.4291 0.3755 0.4076 0.129 Uiso calc R 1
C C11 0.19775(8) 0.55590(9) 0.01807(17) 0.0588(6) Uani d . 1
H H11A 0.1818 0.5947 0.0115 0.088 Uiso calc R 1
H H11B 0.1674 0.5293 0.0408 0.088 Uiso calc R 1
H H11C 0.2132 0.5437 -0.0522 0.088 Uiso calc R 1
C C12 0.43929(8) 0.56124(7) 0.05932(14) 0.0401(4) Uani d . 1
C C13 0.39064(9) 0.65416(8) 0.00759(16) 0.0529(5) Uani d . 1
H H13A 0.3761 0.6366 -0.0593 0.079 Uiso calc R 1
H H13B 0.4288 0.6705 -0.0057 0.079 Uiso calc R 1
H H13C 0.3644 0.6847 0.0308 0.079 Uiso calc R 1

loop_
_atom_site_aniso_label
_atom_site_aniso_U_11
_atom_site_aniso_U_22
_atom_site_aniso_U_33
_atom_site_aniso_U_12
_atom_site_aniso_U_13
_atom_site_aniso_U_23
N1 0.0401(9) 0.0565(10) 0.0546(10) 0.0059(8) -0.0052(7) 0.0066(8)
N2 0.0373(9) 0.0459(9) 0.0457(9) 0.0019(7) 0.0041(7) -0.0026(7)
N3 0.0342(8) 0.0456(9) 0.0655(11) 0.0027(7) 0.0014(7) -0.0195(8)
O1 0.0444(8) 0.0558(8) 0.0661(9) 0.0102(6) -0.0121(6) 0.0019(7)
O2 0.0574(9) 0.0617(10) 0.0890(11) -0.0071(7) -0.0152(8) 0.0097(8)
O3 0.0346(7) 0.0627(8) 0.0529(8) -0.0010(6) 0.0000(6) 0.0073(6)
O4 0.0338(7) 0.0607(9) 0.0766(10) 0.0034(6) -0.0029(6) -0.0254(7)
C1 0.0360(11) 0.0753(14) 0.0560(13) 0.0088(9) 0.0019(9) 0.0136(10)
C2 0.0345(10) 0.0412(10) 0.0442(10) 0.0093(8) 0.0030(8) -0.0041(8)
C3 0.0398(10) 0.0369(10) 0.0447(10) 0.0042(8) 0.0025(8) -0.0042(8)
C4 0.0525(12) 0.0423(11) 0.0559(12) 0.0054(9) -0.0005(9) -0.0119(9)
C5 0.0593(13) 0.0571(13) 0.0509(12) 0.0100(10) -0.0094(10) -0.0106(10)
C6 0.0433(12) 0.0622(14) 0.0453(12) 0.0027(10) -0.0009(9) 0.0055(10)
C7 0.0512(12) 0.0570(13) 0.0549(13) 0.0139(9) 0.0011(10) 0.0058(10)
C8 0.0959(19) 0.0966(19) 0.0744(17) 0.0334(15) -0.0017(14) -0.0162(14)
C9 0.0470(13) 0.0821(16) 0.0837(17) 0.0128(11) -0.0020(11) 0.0093(13)
C10 0.0726(16) 0.0894(18) 0.0962(19) 0.0002(13) -0.0024(14) 0.0364(15)
C11 0.0409(11) 0.0714(14) 0.0641(13) -0.0025(9) -0.0097(10) 0.0085(11)
C12 0.0345(10) 0.0393(10) 0.0467(11) -0.0006(8) 0.0024(8) -0.0035(8)
C13 0.0551(12) 0.0464(11) 0.0571(12) 0.0021(9) 0.0057(9) 0.0021(9)

loop_
_atom_type_symbol
_atom_type_description
_atom_type_scat_dispersion_real
_atom_type_scat_dispersion_imag
_atom_type_scat_source
C C 0.0033 0.0016 'International Tables Vol C Tables 4.2.6.8 and 6.1.1.4'
H H 0.0000 0.0000 'International Tables Vol C Tables 4.2.6.8 and 6.1.1.4'
N N 0.0061 0.0033 'International Tables Vol C Tables 4.2.6.8 and 6.1.1.4'
O O 0.0106 0.0060 'International Tables Vol C Tables 4.2.6.8 and 6.1.1.4'

loop_
_geom_angle_atom_site_label_1
_geom_angle_atom_site_label_2
_geom_angle_atom_site_label_3
_geom_angle
C6 N1 C1 118.66(17)
C6 N1 C5 125.56(16)
C1 N1 C5 115.73(16)
C2 N2 O3 109.33(14)
C12 N3 H3A 120.0
C12 N3 H3B 120.0
H3A N3 H3B 120.0
C6 O1 C7 121.90(15)
N2 O3 C11 110.11(13)
N1 C1 C2 110.52(15)
N1 C1 H1A 109.5
C2 C1 H1A 109.5
N1 C1 H1B 109.5
C2 C1 H1B 109.5
H1A C1 H1B 108.1
N2 C2 C1 123.83(16)
N2 C2 C3 119.79(16)
C1 C2 C3 116.37(15)
C2 C3 C13 112.63(14)
C2 C3 C4 105.95(14)
C13 C3 C4 110.71(14)
C2 C3 C12 110.73(13)
C13 C3 C12 107.33(14)
C4 C3 C12 109.49(14)
C5 C4 C3 113.25(14)
C5 C4 H4A 108.9
C3 C4 H4A 108.9
C5 C4 H4B 108.9
C3 C4 H4B 108.9
H4A C4 H4B 107.7
N1 C5 C4 110.80(15)
N1 C5 H5A 109.5
C4 C5 H5A 109.5
N1 C5 H5B 109.5
C4 C5 H5B 109.5
H5A C5 H5B 108.1
O2 C6 O1 125.26(19)
O2 C6 N1 124.14(18)
O1 C6 N1 110.60(17)
O1 C7 C10 109.46(16)
O1 C7 C9 101.60(15)
C10 C7 C9 110.25(18)
O1 C7 C8 109.82(17)
C10 C7 C8 113.1(2)
C9 C7 C8 111.98(17)
C7 C8 H8A 109.5
C7 C8 H8B 109.5
H8A C8 H8B 109.5
C7 C8 H8C 109.5
H8A C8 H8C 109.5
H8B C8 H8C 109.5
C7 C9 H9A 109.5
C7 C9 H9B 109.5
H9A C9 H9B 109.5
C7 C9 H9C 109.5
H9A C9 H9C 109.5
H9B C9 H9C 109.5
C7 C10 H10A 109.5
C7 C10 H10B 109.5
H10A C10 H10B 109.5
C7 C10 H10C 109.5
H10A C10 H10C 109.5
H10B C10 H10C 109.5
O3 C11 H11A 109.5
O3 C11 H11B 109.5
H11A C11 H11B 109.5
O3 C11 H11C 109.5
H11A C11 H11C 109.5
H11B C11 H11C 109.5
O4 C12 N3 122.35(15)
O4 C12 C3 120.75(15)
N3 C12 C3 116.84(15)
C3 C13 H13A 109.5
C3 C13 H13B 109.5
H13A C13 H13B 109.5
C3 C13 H13C 109.5
H13A C13 H13C 109.5
H13B C13 H13C 109.5

loop_
_geom_bond_atom_site_label_1
_geom_bond_atom_site_label_2
_geom_bond_distance
N1 C6 1.352(2)
N1 C1 1.444(2)
N1 C5 1.453(2)
N2 C2 1.272(2)
N2 O3 1.4217(17)
N3 C12 1.323(2)
N3 H3A 0.8600
N3 H3B 0.8600
O1 C6 1.339(2)
O1 C7 1.465(2)
O2 C6 1.213(2)
O3 C11 1.427(2)
O4 C12 1.2308(19)
C1 C2 1.497(2)
C1 H1A 0.9700
C1 H1B 0.9700
C2 C3 1.515(2)
C3 C13 1.531(2)
C3 C4 1.533(2)
C3 C12 1.539(2)
C4 C5 1.526(3)
C4 H4A 0.9700
C4 H4B 0.9700
C5 H5A 0.9700
C5 H5B 0.9700
C7 C10 1.509(3)
C7 C9 1.509(3)
C7 C8 1.509(3)
C8 H8A 0.9600
C8 H8B 0.9600
C8 H8C 0.9600
C9 H9A 0.9600
C9 H9B 0.9600
C9 H9C 0.9600
C10 H10A 0.9600
C10 H10B 0.9600
C10 H10C 0.9600
C11 H11A 0.9600
C11 H11B 0.9600
C11 H11C 0.9600
C13 H13A 0.9600
C13 H13B 0.9600
C13 H13C 0.9600

loop_
_geom_hbond_atom_site_label_D
_geom_hbond_atom_site_label_H
_geom_hbond_atom_site_label_A
_geom_hbond_site_symmetry_A
_geom_hbond_distance_DH
_geom_hbond_distance_HA
_geom_hbond_distance_DA
_geom_hbond_angle_DHA
N3 H3A O4 9_665 0.86 2.11 2.9607(18) 173.2
N3 H3B O3 4_454 0.86 2.34 3.1334(19) 152.8

loop_
_geom_torsion_atom_site_label_1
_geom_torsion_atom_site_label_2
_geom_torsion_atom_site_label_3
_geom_torsion_atom_site_label_4
_geom_torsion
C2 N2 O3 C11 -173.54(15)
C6 N1 C1 C2 -118.26(19)
C5 N1 C1 C2 59.1(2)
O3 N2 C2 C1 0.3(2)
O3 N2 C2 C3 -178.79(13)
N1 C1 C2 N2 167.35(16)
N1 C1 C2 C3 -13.5(2)
N2 C2 C3 C13 16.4(2)
C1 C2 C3 C13 -162.72(16)
N2 C2 C3 C4 137.60(16)
C1 C2 C3 C4 -41.54(19)
N2 C2 C3 C12 -103.77(18)
C1 C2 C3 C12 77.10(19)
C2 C3 C4 C5 59.91(19)
C13 C3 C4 C5 -177.69(15)
C12 C3 C4 C5 -59.54(19)
C6 N1 C5 C4 136.72(18)
C1 N1 C5 C4 -40.4(2)
C3 C4 C5 N1 -20.9(2)
C7 O1 C6 O2 8.3(3)
C7 O1 C6 N1 -172.16(15)
C1 N1 C6 O2 0.0(3)
C5 N1 C6 O2 -177.08(19)
C1 N1 C6 O1 -179.54(15)
C5 N1 C6 O1 3.4(3)
C6 O1 C7 C10 -68.6(2)
C6 O1 C7 C9 174.80(16)
C6 O1 C7 C8 56.1(2)
C2 C3 C12 O4 -142.74(17)
C13 C3 C12 O4 93.96(19)
C4 C3 C12 O4 -26.3(2)
C2 C3 C12 N3 40.0(2)
C13 C3 C12 N3 -83.25(19)
C4 C3 C12 N3 156.51(15)
